data_7205411
loop_
_publ_author_name
'Zhang, Liang'
'Ren, Zhi-Gang'
'Li, Hong-Xi'
'Lang, Jian-Ping'

_publ_section_title
;
 Cleaving the framework of CuX with a tetrapyrazolyl-based ligand to
 construct [CuX]n-based coordination polymers
;
_journal_issue 5
_journal_name_full CrystEngComm
_journal_page_first 1400
_journal_paper_doi 10.1039/c0ce00513d
_journal_volume 13
_journal_year 2011
_chemical_formula_moiety 'C25 H32 Cu2 N10 S2'
_chemical_formula_sum 'C25 H32 Cu2 N10 S2'
_chemical_formula_weight 663.81
_chemical_name_systematic
;
?
;
_space_group_IT_number 14
_symmetry_cell_setting monoclinic
_symmetry_space_group_name_Hall '-P 2yn'
_symmetry_space_group_name_H-M 'P 1 21/n 1'
_atom_sites_solution_hydrogens geom
_atom_sites_solution_primary direct
_atom_sites_solution_secondary difmap
_audit_creation_method SHELXL-97
_cell_angle_alpha 90.00
_cell_angle_beta 108.67(3)
_cell_angle_gamma 90.00
_cell_formula_units_Z 4
_cell_length_a 18.747(4)
_cell_length_b 8.0550(16)
_cell_length_c 20.321(4)
_cell_measurement_reflns_used 12340
_cell_measurement_temperature 293(2)
_cell_measurement_theta_max 27.5087
_cell_measurement_theta_min 3.0102
_cell_volume 2907.1(11)
_computing_structure_refinement 'SHELXL-97 (Sheldrick, 1997)'
_computing_structure_solution 'SHELXS-97 (Sheldrick, 1990)'
_diffrn_ambient_temperature 293(2)
_diffrn_measured_fraction_theta_full 0.976
_diffrn_measured_fraction_theta_max 0.976
_diffrn_measurement_device_type 'Rigaku Mercury'
_diffrn_measurement_method dtprofit.ref
_diffrn_radiation_monochromator graphite
_diffrn_radiation_source 'fine-focus sealed tube'
_diffrn_radiation_type MoK\a
_diffrn_radiation_wavelength 0.71073
_diffrn_reflns_av_R_equivalents 0.0257
_diffrn_reflns_av_sigmaI/netI 0.0346
_diffrn_reflns_limit_h_max 24
_diffrn_reflns_limit_h_min -18
_diffrn_reflns_limit_k_max 9
_diffrn_reflns_limit_k_min -10
_diffrn_reflns_limit_l_max 19
_diffrn_reflns_limit_l_min -26
_diffrn_reflns_number 16148
_diffrn_reflns_theta_full 27.49
_diffrn_reflns_theta_max 27.49
_diffrn_reflns_theta_min 3.01
_diffrn_standards_decay_% 0
_diffrn_standards_interval_count 0
_diffrn_standards_interval_time 0
_diffrn_standards_number 0
_exptl_absorpt_coefficient_mu 1.641
_exptl_absorpt_correction_T_max 0.6388
_exptl_absorpt_correction_T_min 0.3929
_exptl_absorpt_correction_type multi-scan
_exptl_absorpt_process_details 'Jacobson, R. (1998) Private communication.'
_exptl_crystal_colour Colorless
_exptl_crystal_density_diffrn 1.517
_exptl_crystal_density_method 'not measured'
_exptl_crystal_description Block
_exptl_crystal_F_000 1368
_exptl_crystal_size_max 0.70
_exptl_crystal_size_mid 0.30
_exptl_crystal_size_min 0.30
_refine_diff_density_max 0.620
_refine_diff_density_min -0.483
_refine_diff_density_rms 0.118
_refine_ls_extinction_coef 0.0048(5)
_refine_ls_extinction_expression Fc^*^=kFc[1+0.001xFc^2^\l^3^/sin(2\q)]^-1/4^
_refine_ls_extinction_method SHELXL
_refine_ls_goodness_of_fit_ref 1.043
_refine_ls_hydrogen_treatment constr
_refine_ls_matrix_type full
_refine_ls_number_parameters 361
_refine_ls_number_reflns 6523
_refine_ls_number_restraints 0
_refine_ls_restrained_S_all 1.043
_refine_ls_R_factor_all 0.0566
_refine_ls_R_factor_gt 0.0450
_refine_ls_shift/su_max 0.196
_refine_ls_shift/su_mean 0.005
_refine_ls_structure_factor_coef Fsqd
_refine_ls_weighting_details 'calc w=1/[\s^2^(Fo^2^)+(0.0681P)^2^+0.0000P] where P=(Fo^2^+2Fc^2^)/3'
_refine_ls_weighting_scheme calc
_refine_ls_wR_factor_gt 0.1096
_refine_ls_wR_factor_ref 0.1170
_reflns_number_gt 5337
_reflns_number_total 6523
_reflns_threshold_expression >2sigma(I)
_cod_data_source_file C0CE00513D.TXT
_cod_data_source_block 5
_cod_depositor_comments
;
The following automatic conversions were performed:
'_exptl_absorpt_correction_type' value 'Multi-scan' changed to
'multi-scan' according to
'/home/saulius/struct/CIF-dictionaries/cif_core.dic' dictionary named
'cif_core.dic' version 2.4.1 from 2010-06-29.

Automatic conversion script
Id: cif_fix_enum 1555 2011-01-17 13:19:09Z saulius 
;
_cod_original_cell_volume 2907.2(10)
_cod_original_sg_symbol_H-M 'P 21/n'
_cod_database_code 7205411

loop_
_symmetry_equiv_pos_as_xyz
'x, y, z'
'-x+1/2, y+1/2, -z+1/2'
'-x, -y, -z'
'x-1/2, -y-1/2, z-1/2'

loop_
_atom_site_label
_atom_site_type_symbol
_atom_site_fract_x
_atom_site_fract_y
_atom_site_fract_z
_atom_site_U_iso_or_equiv
_atom_site_adp_type
_atom_site_occupancy
_atom_site_symmetry_multiplicity
_atom_site_calc_flag
_atom_site_refinement_flags
_atom_site_disorder_assembly
_atom_site_disorder_group
Cu1 Cu 0.620092(18) 0.34714(4) 0.334269(17) 0.04059(13) Uani 1 1 d . . .
Cu2 Cu 0.357621(18) 0.23846(4) 0.161481(16) 0.03823(12) Uani 1 1 d . . .
C10 C 0.12224(14) 0.2411(3) 0.10526(13) 0.0335(5) Uani 1 1 d . . .
C12 C 0.35831(17) -0.1412(3) 0.13605(14) 0.0396(6) Uani 1 1 d . . .
C14 C 0.20666(13) 0.1107(3) 0.04315(11) 0.0249(5) Uani 1 1 d . . .
H14 H 0.1592 0.0623 0.0137 0.030 Uiso 1 1 calc R . .
C15 C 0.46380(15) 0.2151(3) 0.31167(13) 0.0336(5) Uani 1 1 d . . .
C16 C 0.50983(15) 0.3876(3) 0.18665(14) 0.0362(6) Uani 1 1 d . . .
C17 C 0.78176(13) 0.3790(3) 0.45489(12) 0.0266(5) Uani 1 1 d . . .
H17 H 0.8331 0.3975 0.4862 0.032 Uiso 1 1 calc R . .
C18 C 0.13662(16) 0.3472(3) 0.16056(14) 0.0375(6) Uani 1 1 d . . .
H18 H 0.1018 0.3889 0.1802 0.045 Uiso 1 1 calc R . .
C19 C 0.43961(19) -0.1549(4) 0.17774(17) 0.0581(9) Uani 1 1 d . . .
H19A H 0.4682 -0.0765 0.1608 0.087 Uiso 1 1 calc R . .
H19B H 0.4570 -0.2652 0.1736 0.087 Uiso 1 1 calc R . .
H19C H 0.4459 -0.1317 0.2256 0.087 Uiso 1 1 calc R . .
C20 C 0.84957(16) 0.2159(4) 0.38510(15) 0.0408(6) Uani 1 1 d . . .
C21 C 0.66455(17) 0.7118(3) 0.37440(14) 0.0389(6) Uani 1 1 d . . .
C22 C 0.23713(16) -0.1889(3) 0.08042(14) 0.0360(6) Uani 1 1 d . . .
C23 C 0.25900(18) 0.4825(4) 0.24234(14) 0.0475(7) Uani 1 1 d . . .
H23A H 0.3108 0.4826 0.2442 0.071 Uiso 1 1 calc R . .
H23B H 0.2550 0.4358 0.2845 0.071 Uiso 1 1 calc R . .
H23C H 0.2403 0.5943 0.2372 0.071 Uiso 1 1 calc R . .
C24 C 0.74590(19) 0.1498(3) 0.29993(14) 0.0410(7) Uani 1 1 d . . .
C25 C 0.05062(16) 0.1610(4) 0.06367(17) 0.0513(8) Uani 1 1 d . . .
H25A H 0.0456 0.1675 0.0152 0.077 Uiso 1 1 calc R . .
H25B H 0.0091 0.2171 0.0718 0.077 Uiso 1 1 calc R . .
H25C H 0.0509 0.0467 0.0771 0.077 Uiso 1 1 calc R . .
C26 C 0.92770(18) 0.2426(5) 0.43275(18) 0.0616(10) Uani 1 1 d . . .
H26A H 0.9404 0.3581 0.4328 0.092 Uiso 1 1 calc R . .
H26B H 0.9622 0.1779 0.4172 0.092 Uiso 1 1 calc R . .
H26C H 0.9308 0.2091 0.4789 0.092 Uiso 1 1 calc R . .
C27 C 0.30325(18) -0.2651(3) 0.11709(15) 0.0436(7) Uani 1 1 d . . .
H27 H 0.3102 -0.3776 0.1274 0.052 Uiso 1 1 calc R . .
C28 C 0.78607(16) 0.6894(3) 0.43397(13) 0.0371(6) Uani 1 1 d . . .
C29 C 0.21370(15) 0.3808(3) 0.18179(12) 0.0320(5) Uani 1 1 d . . .
C30 C 0.1604(2) -0.2582(4) 0.04963(18) 0.0519(8) Uani 1 1 d . . .
H30A H 0.1621 -0.3767 0.0548 0.078 Uiso 1 1 calc R . .
H30B H 0.1416 -0.2304 0.0012 0.078 Uiso 1 1 calc R . .
H30C H 0.1277 -0.2124 0.0729 0.078 Uiso 1 1 calc R . .
C31 C 0.5889(2) 0.7705(4) 0.33096(18) 0.0591(9) Uani 1 1 d . . .
H31A H 0.5903 0.7993 0.2855 0.089 Uiso 1 1 calc R . .
H31B H 0.5750 0.8663 0.3522 0.089 Uiso 1 1 calc R . .
H31C H 0.5526 0.6839 0.3271 0.089 Uiso 1 1 calc R . .
C32 C 0.73226(19) 0.7999(3) 0.40001(15) 0.0460(7) Uani 1 1 d . . .
H32 H 0.7390 0.9129 0.3947 0.055 Uiso 1 1 calc R . .
C33 C 0.82393(19) 0.1338(3) 0.32327(16) 0.0487(8) Uani 1 1 d . . .
H33 H 0.8530 0.0778 0.3010 0.058 Uiso 1 1 calc R . .
C34 C 0.6905(2) 0.0835(4) 0.23469(16) 0.0629(10) Uani 1 1 d . . .
H34A H 0.6403 0.0999 0.2361 0.094 Uiso 1 1 calc R . .
H34B H 0.6993 -0.0330 0.2308 0.094 Uiso 1 1 calc R . .
H34C H 0.6964 0.1409 0.1954 0.094 Uiso 1 1 calc R . .
C35 C 0.86874(18) 0.7114(4) 0.46807(17) 0.0555(8) Uani 1 1 d . . .
H35A H 0.8837 0.6598 0.5130 0.083 Uiso 1 1 calc R . .
H35B H 0.8804 0.8277 0.4731 0.083 Uiso 1 1 calc R . .
H35C H 0.8953 0.6608 0.4400 0.083 Uiso 1 1 calc R . .
C40 C 0.73873(13) 0.2845(3) 0.49610(11) 0.0247(4) Uani 1 1 d . . .
H40A H 0.6974 0.2253 0.4633 0.030 Uiso 1 1 calc R . .
H40B H 0.7723 0.2020 0.5247 0.030 Uiso 1 1 calc R . .
N1 N 0.72257(12) 0.2350(2) 0.34549(10) 0.0317(5) Uani 1 1 d . . .
N2 N 0.78734(12) 0.2757(3) 0.39770(10) 0.0312(4) Uani 1 1 d . . .
N3 N 0.67537(11) 0.5518(2) 0.39222(10) 0.0300(4) Uani 1 1 d . . .
N4 N 0.75040(11) 0.5399(2) 0.42907(10) 0.0276(4) Uani 1 1 d . . .
N5 N 0.32888(11) 0.0064(3) 0.11189(10) 0.0317(4) Uani 1 1 d . . .
N6 N 0.25485(11) -0.0250(2) 0.07745(10) 0.0276(4) Uani 1 1 d . . .
N7 N 0.24630(11) 0.3031(2) 0.14094(10) 0.0279(4) Uani 1 1 d . . .
N8 N 0.18900(11) 0.2181(2) 0.09385(10) 0.0263(4) Uani 1 1 d . . .
N9 N 0.55932(13) 0.3929(3) 0.23748(12) 0.0476(6) Uani 1 1 d . . .
N10 N 0.41310(14) 0.2134(3) 0.26136(12) 0.0455(6) Uani 1 1 d . . .
S3 S 0.43782(4) 0.38171(9) 0.11383(3) 0.04256(18) Uani 1 1 d . . .
S4 S 0.53723(4) 0.21630(10) 0.38344(3) 0.04278(19) Uani 1 1 d . . .

loop_
_atom_site_aniso_label
_atom_site_aniso_U_11
_atom_site_aniso_U_22
_atom_site_aniso_U_33
_atom_site_aniso_U_23
_atom_site_aniso_U_13
_atom_site_aniso_U_12
Cu1 0.03052(19) 0.0530(2) 0.03184(19) 0.00192(14) 0.00104(14) -0.00719(14)
Cu2 0.02883(19) 0.0509(2) 0.03002(19) -0.00222(13) 0.00253(14) -0.00813(14)
C10 0.0284(13) 0.0439(14) 0.0293(13) 0.0018(10) 0.0111(10) 0.0023(10)
C12 0.0451(16) 0.0479(16) 0.0273(13) 0.0039(11) 0.0138(12) 0.0171(12)
C14 0.0233(11) 0.0305(11) 0.0207(10) -0.0035(9) 0.0067(9) -0.0026(9)
C15 0.0318(13) 0.0423(14) 0.0274(12) 0.0014(10) 0.0103(11) -0.0090(11)
C16 0.0315(13) 0.0454(14) 0.0327(14) 0.0052(11) 0.0119(11) -0.0088(11)
C17 0.0210(11) 0.0368(12) 0.0211(11) 0.0007(9) 0.0055(9) -0.0006(9)
C18 0.0390(14) 0.0412(14) 0.0385(14) 0.0007(11) 0.0213(12) 0.0061(11)
C19 0.0503(19) 0.075(2) 0.0453(18) 0.0067(15) 0.0108(15) 0.0283(16)
C20 0.0423(16) 0.0494(15) 0.0396(15) 0.0131(12) 0.0256(13) 0.0151(12)
C21 0.0530(17) 0.0334(13) 0.0328(14) 0.0069(11) 0.0174(13) 0.0084(12)
C22 0.0493(16) 0.0330(13) 0.0323(13) 0.0017(10) 0.0222(12) -0.0037(12)
C23 0.067(2) 0.0445(15) 0.0345(15) -0.0133(12) 0.0212(14) -0.0119(14)
C24 0.069(2) 0.0305(13) 0.0316(14) 0.0001(10) 0.0273(14) 0.0016(12)
C25 0.0291(14) 0.082(2) 0.0448(17) -0.0076(15) 0.0142(13) -0.0060(14)
C26 0.0348(17) 0.099(3) 0.056(2) 0.0192(18) 0.0218(15) 0.0230(16)
C27 0.0602(19) 0.0345(14) 0.0414(15) 0.0096(11) 0.0238(14) 0.0093(13)
C28 0.0477(16) 0.0392(14) 0.0279(13) -0.0036(11) 0.0168(12) -0.0154(12)
C29 0.0474(15) 0.0281(11) 0.0230(11) 0.0001(9) 0.0148(11) 0.0004(10)
C30 0.062(2) 0.0406(15) 0.0572(19) -0.0018(13) 0.0258(17) -0.0176(14)
C31 0.060(2) 0.0584(19) 0.060(2) 0.0226(16) 0.0202(17) 0.0239(16)
C32 0.068(2) 0.0302(13) 0.0445(16) 0.0019(12) 0.0242(15) -0.0063(14)
C33 0.070(2) 0.0431(15) 0.0480(17) 0.0106(13) 0.0397(16) 0.0213(14)
C34 0.100(3) 0.0577(19) 0.0363(16) -0.0193(14) 0.0290(18) -0.0187(19)
C35 0.0522(19) 0.068(2) 0.0459(17) -0.0039(15) 0.0147(15) -0.0328(16)
C40 0.0262(11) 0.0269(10) 0.0211(11) 0.0007(9) 0.0079(9) 0.0010(9)
N1 0.0378(12) 0.0340(11) 0.0240(10) -0.0020(8) 0.0110(9) 0.0007(9)
N2 0.0285(11) 0.0422(11) 0.0256(10) 0.0005(8) 0.0122(9) 0.0050(9)
N3 0.0272(10) 0.0324(10) 0.0283(10) 0.0022(8) 0.0062(8) 0.0024(8)
N4 0.0289(10) 0.0299(10) 0.0238(10) 0.0008(8) 0.0079(8) -0.0032(8)
N5 0.0285(10) 0.0393(11) 0.0265(10) 0.0011(9) 0.0075(8) 0.0035(9)
N6 0.0301(10) 0.0297(10) 0.0237(9) 0.0013(8) 0.0094(8) -0.0002(8)
N7 0.0287(10) 0.0313(10) 0.0230(10) -0.0028(8) 0.0073(8) -0.0031(8)
N8 0.0247(10) 0.0328(10) 0.0223(9) -0.0029(8) 0.0088(8) -0.0014(8)
N9 0.0358(13) 0.0701(17) 0.0323(12) 0.0115(11) 0.0043(10) -0.0170(11)
N10 0.0372(13) 0.0649(16) 0.0321(12) 0.0039(11) 0.0080(11) -0.0170(11)
S3 0.0360(4) 0.0595(4) 0.0273(3) 0.0056(3) 0.0032(3) -0.0127(3)
S4 0.0347(4) 0.0616(4) 0.0273(3) 0.0052(3) 0.0032(3) -0.0103(3)

loop_
_atom_type_symbol
_atom_type_description
_atom_type_scat_dispersion_real
_atom_type_scat_dispersion_imag
_atom_type_scat_source
C C 0.0033 0.0016 'International Tables Vol C Tables 4.2.6.8 and 6.1.1.4'
H H 0.0000 0.0000 'International Tables Vol C Tables 4.2.6.8 and 6.1.1.4'
N N 0.0061 0.0033 'International Tables Vol C Tables 4.2.6.8 and 6.1.1.4'
S S 0.1246 0.1234 'International Tables Vol C Tables 4.2.6.8 and 6.1.1.4'
Cu Cu 0.3201 1.2651 'International Tables Vol C Tables 4.2.6.8 and 6.1.1.4'

loop_
_geom_angle_atom_site_label_1
_geom_angle_atom_site_label_2
_geom_angle_atom_site_label_3
_geom_angle
_geom_angle_site_symmetry_1
_geom_angle_site_symmetry_3
_geom_angle_publ_flag
N9 Cu1 N1 114.36(10) . . ?
N9 Cu1 N3 115.99(10) . . ?
N1 Cu1 N3 90.39(8) . . ?
N9 Cu1 S4 105.03(7) . . ?
N1 Cu1 S4 118.33(6) . . ?
N3 Cu1 S4 112.90(6) . . ?
N10 Cu2 N7 113.63(10) . . ?
N10 Cu2 N5 111.75(10) . . ?
N7 Cu2 N5 92.29(8) . . ?
N10 Cu2 S3 106.24(7) . . ?
N7 Cu2 S3 122.39(6) . . ?
N5 Cu2 S3 109.84(6) . . ?
N8 C10 C18 106.0(2) . . ?
N8 C10 C25 124.0(2) . . ?
C18 C10 C25 130.0(2) . . ?
N5 C12 C27 110.6(2) . . ?
N5 C12 C19 120.1(3) . . ?
C27 C12 C19 129.3(3) . . ?
N6 C14 N8 110.78(18) . . ?
N6 C14 C40 114.01(18) . 4_565 ?
N8 C14 C40 109.62(18) . 4_565 ?
N6 C14 H14 107.4 . . ?
N8 C14 H14 107.4 . . ?
C40 C14 H14 107.4 4_565 . ?
N10 C15 S4 179.3(3) . . ?
N9 C16 S3 179.2(3) . . ?
N4 C17 N2 110.20(18) . . ?
N4 C17 C40 114.63(18) . . ?
N2 C17 C40 109.59(18) . . ?
N4 C17 H17 107.4 . . ?
N2 C17 H17 107.4 . . ?
C40 C17 H17 107.4 . . ?
C10 C18 C29 106.7(2) . . ?
C10 C18 H18 126.7 . . ?
C29 C18 H18 126.7 . . ?
C12 C19 H19A 109.5 . . ?
C12 C19 H19B 109.5 . . ?
H19A C19 H19B 109.5 . . ?
C12 C19 H19C 109.5 . . ?
H19A C19 H19C 109.5 . . ?
H19B C19 H19C 109.5 . . ?
N2 C20 C33 105.9(3) . . ?
N2 C20 C26 123.4(3) . . ?
C33 C20 C26 130.7(3) . . ?
N3 C21 C32 110.3(2) . . ?
N3 C21 C31 120.0(3) . . ?
C32 C21 C31 129.6(3) . . ?
N6 C22 C27 105.4(2) . . ?
N6 C22 C30 124.2(2) . . ?
C27 C22 C30 130.4(2) . . ?
C29 C23 H23A 109.5 . . ?
C29 C23 H23B 109.5 . . ?
H23A C23 H23B 109.5 . . ?
C29 C23 H23C 109.5 . . ?
H23A C23 H23C 109.5 . . ?
H23B C23 H23C 109.5 . . ?
N1 C24 C33 110.7(3) . . ?
N1 C24 C34 120.7(3) . . ?
C33 C24 C34 128.6(3) . . ?
C10 C25 H25A 109.5 . . ?
C10 C25 H25B 109.5 . . ?
H25A C25 H25B 109.5 . . ?
C10 C25 H25C 109.5 . . ?
H25A C25 H25C 109.5 . . ?
H25B C25 H25C 109.5 . . ?
C20 C26 H26A 109.5 . . ?
C20 C26 H26B 109.5 . . ?
H26A C26 H26B 109.5 . . ?
C20 C26 H26C 109.5 . . ?
H26A C26 H26C 109.5 . . ?
H26B C26 H26C 109.5 . . ?
C22 C27 C12 106.9(2) . . ?
C22 C27 H27 126.6 . . ?
C12 C27 H27 126.6 . . ?
C32 C28 N4 105.9(2) . . ?
C32 C28 C35 130.6(3) . . ?
N4 C28 C35 123.4(3) . . ?
N7 C29 C18 110.6(2) . . ?
N7 C29 C23 121.1(2) . . ?
C18 C29 C23 128.3(2) . . ?
C22 C30 H30A 109.5 . . ?
C22 C30 H30B 109.5 . . ?
H30A C30 H30B 109.5 . . ?
C22 C30 H30C 109.5 . . ?
H30A C30 H30C 109.5 . . ?
H30B C30 H30C 109.5 . . ?
C21 C31 H31A 109.5 . . ?
C21 C31 H31B 109.5 . . ?
H31A C31 H31B 109.5 . . ?
C21 C31 H31C 109.5 . . ?
H31A C31 H31C 109.5 . . ?
H31B C31 H31C 109.5 . . ?
C28 C32 C21 107.1(2) . . ?
C28 C32 H32 126.4 . . ?
C21 C32 H32 126.4 . . ?
C20 C33 C24 106.9(2) . . ?
C20 C33 H33 126.5 . . ?
C24 C33 H33 126.5 . . ?
C24 C34 H34A 109.5 . . ?
C24 C34 H34B 109.5 . . ?
H34A C34 H34B 109.5 . . ?
C24 C34 H34C 109.5 . . ?
H34A C34 H34C 109.5 . . ?
H34B C34 H34C 109.5 . . ?
C28 C35 H35A 109.5 . . ?
C28 C35 H35B 109.5 . . ?
H35A C35 H35B 109.5 . . ?
C28 C35 H35C 109.5 . . ?
H35A C35 H35C 109.5 . . ?
H35B C35 H35C 109.5 . . ?
C14 C40 C17 116.44(18) 4_666 . ?
C14 C40 H40A 108.2 4_666 . ?
C17 C40 H40A 108.2 . . ?
C14 C40 H40B 108.2 4_666 . ?
C17 C40 H40B 108.2 . . ?
H40A C40 H40B 107.3 . . ?
C24 N1 N2 104.7(2) . . ?
C24 N1 Cu1 130.4(2) . . ?
N2 N1 Cu1 122.80(15) . . ?
C20 N2 N1 111.7(2) . . ?
C20 N2 C17 129.5(2) . . ?
N1 N2 C17 118.73(19) . . ?
C21 N3 N4 104.8(2) . . ?
C21 N3 Cu1 126.95(18) . . ?
N4 N3 Cu1 119.26(14) . . ?
C28 N4 N3 111.8(2) . . ?
C28 N4 C17 129.0(2) . . ?
N3 N4 C17 119.14(18) . . ?
C12 N5 N6 104.9(2) . . ?
C12 N5 Cu2 126.89(18) . . ?
N6 N5 Cu2 118.16(15) . . ?
N5 N6 C22 112.2(2) . . ?
N5 N6 C14 118.90(18) . . ?
C22 N6 C14 128.9(2) . . ?
C29 N7 N8 104.82(19) . . ?
C29 N7 Cu2 128.97(17) . . ?
N8 N7 Cu2 122.11(14) . . ?
C10 N8 N7 111.84(19) . . ?
C10 N8 C14 129.1(2) . . ?
N7 N8 C14 118.93(18) . . ?
C16 N9 Cu1 159.4(2) . . ?
C15 N10 Cu2 157.8(2) . . ?
C16 S3 Cu2 95.31(9) . . ?
C15 S4 Cu1 96.00(9) . . ?

loop_
_geom_bond_atom_site_label_1
_geom_bond_atom_site_label_2
_geom_bond_distance
_geom_bond_site_symmetry_2
_geom_bond_publ_flag
Cu1 N9 1.967(2) . ?
Cu1 N1 2.068(2) . ?
Cu1 N3 2.097(2) . ?
Cu1 S4 2.3485(9) . ?
Cu2 N10 1.972(2) . ?
Cu2 N7 2.060(2) . ?
Cu2 N5 2.110(2) . ?
Cu2 S3 2.3370(9) . ?
C10 N8 1.356(3) . ?
C10 C18 1.368(4) . ?
C10 C25 1.485(4) . ?
C12 N5 1.336(3) . ?
C12 C27 1.398(4) . ?
C12 C19 1.492(4) . ?
C14 N6 1.447(3) . ?
C14 N8 1.462(3) . ?
C14 C40 1.535(3) 4_565 ?
C14 H14 0.9800 . ?
C15 N10 1.152(3) . ?
C15 S4 1.654(3) . ?
C16 N9 1.147(3) . ?
C16 S3 1.654(3) . ?
C17 N4 1.451(3) . ?
C17 N2 1.460(3) . ?
C17 C40 1.538(3) . ?
C17 H17 0.9800 . ?
C18 C29 1.396(4) . ?
C18 H18 0.9300 . ?
C19 H19A 0.9600 . ?
C19 H19B 0.9600 . ?
C19 H19C 0.9600 . ?
C20 N2 1.360(3) . ?
C20 C33 1.364(4) . ?
C20 C26 1.490(4) . ?
C21 N3 1.337(3) . ?
C21 C32 1.401(4) . ?
C21 C31 1.488(4) . ?
C22 N6 1.368(3) . ?
C22 C27 1.370(4) . ?
C22 C30 1.482(4) . ?
C23 C29 1.496(3) . ?
C23 H23A 0.9600 . ?
C23 H23B 0.9600 . ?
C23 H23C 0.9600 . ?
C24 N1 1.334(3) . ?
C24 C33 1.392(5) . ?
C24 C34 1.497(4) . ?
C25 H25A 0.9600 . ?
C25 H25B 0.9600 . ?
C25 H25C 0.9600 . ?
C26 H26A 0.9600 . ?
C26 H26B 0.9600 . ?
C26 H26C 0.9600 . ?
C27 H27 0.9300 . ?
C28 C32 1.357(4) . ?
C28 N4 1.365(3) . ?
C28 C35 1.492(4) . ?
C29 N7 1.334(3) . ?
C30 H30A 0.9600 . ?
C30 H30B 0.9600 . ?
C30 H30C 0.9600 . ?
C31 H31A 0.9600 . ?
C31 H31B 0.9600 . ?
C31 H31C 0.9600 . ?
C32 H32 0.9300 . ?
C33 H33 0.9300 . ?
C34 H34A 0.9600 . ?
C34 H34B 0.9600 . ?
C34 H34C 0.9600 . ?
C35 H35A 0.9600 . ?
C35 H35B 0.9600 . ?
C35 H35C 0.9600 . ?
C40 C14 1.535(3) 4_666 ?
C40 H40A 0.9700 . ?
C40 H40B 0.9700 . ?
N1 N2 1.372(3) . ?
N3 N4 1.369(3) . ?
N5 N6 1.363(3) . ?
N7 N8 1.372(3) . ?

loop_
_geom_torsion_atom_site_label_1
_geom_torsion_atom_site_label_2
_geom_torsion_atom_site_label_3
_geom_torsion_atom_site_label_4
_geom_torsion
_geom_torsion_site_symmetry_1
_geom_torsion_site_symmetry_2
_geom_torsion_site_symmetry_3
_geom_torsion_site_symmetry_4
_geom_torsion_publ_flag
N8 C10 C18 C29 -1.6(3) . . . . ?
C25 C10 C18 C29 178.0(3) . . . . ?
N6 C22 C27 C12 1.2(3) . . . . ?
C30 C22 C27 C12 -178.0(3) . . . . ?
N5 C12 C27 C22 -0.7(3) . . . . ?
C19 C12 C27 C22 178.5(3) . . . . ?
C10 C18 C29 N7 1.5(3) . . . . ?
C10 C18 C29 C23 -176.5(2) . . . . ?
N4 C28 C32 C21 -0.7(3) . . . . ?
C35 C28 C32 C21 176.4(3) . . . . ?
N3 C21 C32 C28 0.5(3) . . . . ?
C31 C21 C32 C28 -177.1(3) . . . . ?
N2 C20 C33 C24 1.0(3) . . . . ?
C26 C20 C33 C24 -178.7(3) . . . . ?
N1 C24 C33 C20 -1.4(3) . . . . ?
C34 C24 C33 C20 179.8(3) . . . . ?
N4 C17 C40 C14 -37.4(3) . . . 4_666 ?
N2 C17 C40 C14 -161.95(19) . . . 4_666 ?
C33 C24 N1 N2 1.1(3) . . . . ?
C34 C24 N1 N2 -179.9(2) . . . . ?
C33 C24 N1 Cu1 164.50(18) . . . . ?
C34 C24 N1 Cu1 -16.5(4) . . . . ?
N9 Cu1 N1 C24 -20.3(3) . . . . ?
N3 Cu1 N1 C24 -139.2(2) . . . . ?
S4 Cu1 N1 C24 104.3(2) . . . . ?
N9 Cu1 N1 N2 140.51(18) . . . . ?
N3 Cu1 N1 N2 21.55(18) . . . . ?
S4 Cu1 N1 N2 -94.92(17) . . . . ?
C33 C20 N2 N1 -0.3(3) . . . . ?
C26 C20 N2 N1 179.4(3) . . . . ?
C33 C20 N2 C17 -177.0(2) . . . . ?
C26 C20 N2 C17 2.7(4) . . . . ?
C24 N1 N2 C20 -0.5(3) . . . . ?
Cu1 N1 N2 C20 -165.47(17) . . . . ?
C24 N1 N2 C17 176.6(2) . . . . ?
Cu1 N1 N2 C17 11.6(3) . . . . ?
N4 C17 N2 C20 114.6(3) . . . . ?
C40 C17 N2 C20 -118.3(3) . . . . ?
N4 C17 N2 N1 -61.9(3) . . . . ?
C40 C17 N2 N1 65.1(3) . . . . ?
C32 C21 N3 N4 -0.1(3) . . . . ?
C31 C21 N3 N4 177.8(2) . . . . ?
C32 C21 N3 Cu1 -146.42(19) . . . . ?
C31 C21 N3 Cu1 31.5(4) . . . . ?
N9 Cu1 N3 C21 11.4(2) . . . . ?
N1 Cu1 N3 C21 128.9(2) . . . . ?
S4 Cu1 N3 C21 -109.9(2) . . . . ?
N9 Cu1 N3 N4 -130.66(17) . . . . ?
N1 Cu1 N3 N4 -13.13(17) . . . . ?
S4 Cu1 N3 N4 108.07(16) . . . . ?
C32 C28 N4 N3 0.7(3) . . . . ?
C35 C28 N4 N3 -176.7(2) . . . . ?
C32 C28 N4 C17 178.4(2) . . . . ?
C35 C28 N4 C17 1.0(4) . . . . ?
C21 N3 N4 C28 -0.3(3) . . . . ?
Cu1 N3 N4 C28 149.11(16) . . . . ?
C21 N3 N4 C17 -178.3(2) . . . . ?
Cu1 N3 N4 C17 -28.9(3) . . . . ?
N2 C17 N4 C28 -104.7(3) . . . . ?
C40 C17 N4 C28 131.1(2) . . . . ?
N2 C17 N4 N3 72.9(2) . . . . ?
C40 C17 N4 N3 -51.3(3) . . . . ?
C27 C12 N5 N6 -0.1(3) . . . . ?
C19 C12 N5 N6 -179.4(2) . . . . ?
C27 C12 N5 Cu2 144.0(2) . . . . ?
C19 C12 N5 Cu2 -35.3(4) . . . . ?
N10 Cu2 N5 C12 -16.7(2) . . . . ?
N7 Cu2 N5 C12 -133.3(2) . . . . ?
S3 Cu2 N5 C12 101.0(2) . . . . ?
N10 Cu2 N5 N6 123.28(17) . . . . ?
N7 Cu2 N5 N6 6.67(17) . . . . ?
S3 Cu2 N5 N6 -119.08(15) . . . . ?
C12 N5 N6 C22 0.9(3) . . . . ?
Cu2 N5 N6 C22 -146.97(16) . . . . ?
C12 N5 N6 C14 -178.5(2) . . . . ?
Cu2 N5 N6 C14 33.6(2) . . . . ?
C27 C22 N6 N5 -1.3(3) . . . . ?
C30 C22 N6 N5 177.9(2) . . . . ?
C27 C22 N6 C14 178.0(2) . . . . ?
C30 C22 N6 C14 -2.8(4) . . . . ?
N8 C14 N6 N5 -74.4(2) . . . . ?
C40 C14 N6 N5 49.8(3) 4_565 . . . ?
N8 C14 N6 C22 106.3(3) . . . . ?
C40 C14 N6 C22 -129.5(2) 4_565 . . . ?
C18 C29 N7 N8 -0.7(3) . . . . ?
C23 C29 N7 N8 177.4(2) . . . . ?
C18 C29 N7 Cu2 -157.78(18) . . . . ?
C23 C29 N7 Cu2 20.3(3) . . . . ?
N10 Cu2 N7 C29 24.4(2) . . . . ?
N5 Cu2 N7 C29 139.4(2) . . . . ?
S3 Cu2 N7 C29 -105.3(2) . . . . ?
N10 Cu2 N7 N8 -129.24(17) . . . . ?
N5 Cu2 N7 N8 -14.26(17) . . . . ?
S3 Cu2 N7 N8 101.05(16) . . . . ?
C18 C10 N8 N7 1.3(3) . . . . ?
C25 C10 N8 N7 -178.3(2) . . . . ?
C18 C10 N8 C14 177.0(2) . . . . ?
C25 C10 N8 C14 -2.7(4) . . . . ?
C29 N7 N8 C10 -0.4(3) . . . . ?
Cu2 N7 N8 C10 158.70(16) . . . . ?
C29 N7 N8 C14 -176.56(19) . . . . ?
Cu2 N7 N8 C14 -17.5(3) . . . . ?
N6 C14 N8 C10 -111.4(3) . . . . ?
C40 C14 N8 C10 121.9(2) 4_565 . . . ?
N6 C14 N8 N7 64.0(2) . . . . ?
C40 C14 N8 N7 -62.7(2) 4_565 . . . ?
S3 C16 N9 Cu1 79(21) . . . . ?
N1 Cu1 N9 C16 118.3(8) . . . . ?
N3 Cu1 N9 C16 -138.5(8) . . . . ?
S4 Cu1 N9 C16 -13.1(8) . . . . ?
S4 C15 N10 Cu2 -50(24) . . . . ?
N7 Cu2 N10 C15 -150.0(7) . . . . ?
N5 Cu2 N10 C15 107.2(7) . . . . ?
S3 Cu2 N10 C15 -12.6(7) . . . . ?
N9 C16 S3 Cu2 -70(21) . . . . ?
N10 Cu2 S3 C16 3.57(14) . . . . ?
N7 Cu2 S3 C16 136.35(12) . . . . ?
N5 Cu2 S3 C16 -117.45(12) . . . . ?
N10 C15 S4 Cu1 59(24) . . . . ?
N9 Cu1 S4 C15 2.07(13) . . . . ?
N1 Cu1 S4 C15 -126.97(12) . . . . ?
N3 Cu1 S4 C15 129.37(11) . . . . ?
